data_2004243
loop_
_publ_author_name
'Legzdins, P.'
'Phillips, E. C.'
'Trotter, J.'
'Yee, V. C.'

_publ_section_title
;(\h^5^-Cyclopentadienyl)oxo(peroxo-<i>O</i>,<i>O</i>')(trimethylsilylmethyl)tungsten
 and the Related
 (\h^5^-Pentamethylcyclopentadienyl)oxo(peroxo-<i>O</i>,<i>O</i>')(trimethylsilylmethyl)tungsten-Tetracyanoethylene
 (2/1) Complex
;
_journal_issue 12
_journal_name_full 'Acta Crystallographica Section C'
_journal_page_first 2498
_journal_page_last 2501
_journal_paper_doi 10.1107/S0108270195004951
_journal_volume 51
_journal_year 1995
_chemical_formula_moiety '(C14 H26 O3 Si W)2. C6 N4'
_chemical_formula_structural
;
((C5 (C H3)5) W O (O2) (C H2 Si (C H3)3))2. (N C)2 C C (C N)2
;
_chemical_formula_sum 'C34 H52 N4 O6 Si2 W2'
_chemical_formula_weight 1036.68
_chemical_name_systematic
;
\h-Pentamethylcyclopentadienyl-oxoperoxo-
(trimethylsilylmethyl)tungsten - tetracyanoethylene
;
_space_group_IT_number 15
_symmetry_cell_setting monoclinic
_symmetry_space_group_name_Hall '-C 2yc'
_symmetry_space_group_name_H-M 'C 1 2/c 1'
_atom_type_scat_source IntTabIV
_cell_angle_alpha 90
_cell_angle_beta 107.25(1)
_cell_angle_gamma 90
_cell_formula_units_Z 4
_cell_length_a 19.326(2)
_cell_length_b 9.831(1)
_cell_length_c 23.485(6)
_cell_measurement_reflns_used 25
_cell_measurement_temperature 294
_cell_measurement_theta_max 17
_cell_measurement_theta_min 12
_cell_volume 4261.3(13)
_computing_cell_refinement 'CAD-4 Software (Enraf-Nonius, 1989)'
_computing_data_collection 'CAD-4 Software (Enraf-Nonius, 1989)'
_computing_data_reduction 'local program'
_computing_molecular_graphics 'ORTEPII (Johnson, 1976)'
_computing_structure_refinement 'ORFLS (Busing, Martin & Levy, 1962)'
_diffrn_ambient_temperature 294
_diffrn_measurement_device 'Enraf-Nonius CAD4F'
_diffrn_measurement_method \w-2\q
_diffrn_radiation_monochromator graphite
_diffrn_radiation_source xray_tube
_diffrn_radiation_type 'Molybdenum K\a~1~'
_diffrn_radiation_wavelength 0.70930
_diffrn_reflns_limit_h_max 18
_diffrn_reflns_limit_h_min -18
_diffrn_reflns_limit_k_max 11
_diffrn_reflns_limit_k_min 0
_diffrn_reflns_limit_l_max 22
_diffrn_reflns_limit_l_min 0
_diffrn_reflns_number 3731
_diffrn_reflns_theta_max 25
_diffrn_standards_decay_% '26 (see text)'
_diffrn_standards_interval_count 150
_diffrn_standards_number 3
_exptl_absorpt_coefficient_mu 5.6
_exptl_absorpt_correction_T_max 0.67
_exptl_absorpt_correction_T_min 0.45
_exptl_absorpt_correction_type analytical
_exptl_crystal_colour orange
_exptl_crystal_density_diffrn 1.62
_exptl_crystal_description needle
_exptl_crystal_F_000 2032
_exptl_crystal_size_max 0.44
_exptl_crystal_size_mid 0.11
_exptl_crystal_size_min 0.09
_refine_diff_density_max '1.9 (1\%A from W)'
_refine_diff_density_min -2.1
_refine_ls_extinction_method none
_refine_ls_goodness_of_fit_obs 1.65
_refine_ls_hydrogen_treatment 'noref , (idealized sites)'
_refine_ls_matrix_type full
_refine_ls_number_constraints 0
_refine_ls_number_parameters 216
_refine_ls_number_reflns 2292
_refine_ls_number_restraints 0
_refine_ls_R_factor_obs .040
_refine_ls_shift/esd_max .03
_refine_ls_shift/esd_mean .001
_refine_ls_structure_factor_coef F
_refine_ls_weighting_details 'w = 1/\s^2^(F)'
_refine_ls_weighting_scheme calc
_refine_ls_wR_factor_obs .051
_reflns_number_observed 2292
_reflns_number_total 3731
_reflns_observed_criterion I>3\s(I)
_cod_data_source_file fg1059.cif
_cod_data_source_block 2
_cod_depositor_comments
;
The following automatic conversions were performed:

'_refine_ls_weighting_scheme' value '1/\s^2^(F)' was changed to
'calc'. New tag '_refine_ls_weighting_details' was created. The value
of the new tag was set to 'w = 1/\s^2^(F)'.

Automatic conversion script
Id: cif_fix_values 3143 2015-03-26 13:38:13Z robertas 
;
_cod_original_cell_volume 4261(2)
_cod_original_sg_symbol_H-M 'C 2/c'
_cod_database_code 2004243

loop_
_symmetry_equiv_pos_as_xyz
x,y,z
-x,-y,-z
-x,y,1/2-z
x,-y,1/2+z
1/2+x,1/2+y,z
1/2-x,1/2-y,-z
1/2-x,1/2+y,1/2-z
1/2+x,1/2-y,1/2+z

loop_
_atom_site_label
_atom_site_fract_x
_atom_site_fract_y
_atom_site_fract_z
_atom_site_U_iso_or_equiv
W .33903(2) .57623(4) .34714(2) .0607(3)
Si .51000(16) .7076(4) .40434(15) .080(2)
O1 .3499(4) .6998(8) .2982(4) .097(6)
O2 .2673(4) .6451(10) .3821(4) .114(7)
O3 .3396(4) .6570(11) .4206(4) .129(8)
C1 .2916(5) .4447(9) .2579(4) .057(6)
C2 .2426(5) .4410(9) .2927(4) .056(6)
C3 .2758(5) .3647(10) .3456(4) .053(6)
C4 .3451(5) .3292(9) .3435(4) .054(6)
C5 .3551(5) .3784(10) .2906(4) .054(6)
C6 .2751(8) .5044(15) .1981(5) .097(10)
C7 .1675(5) .4957(13) .2756(5) .079(8)
C8 .2412(5) .3307(12) .3932(5) .073(7)
C9 .3968(5) .2362(11) .3878(4) .071(7)
C10 .4197(6) .3560(12) .2697(5) .079(8)
C11 .4526(6) .5537(11) .3942(5) .082(8)
C12 .6017(6) .6539(15) .4514(5) .095(9)
C13 .4769(8) .8413(14) .4445(11) .19(2)
C14 .5201(8) .767(3) .3336(7) .21(2)
C15* .264(1) .296(2) .021(1) .049(5)
C16* .278(1) .216(2) .009(1) .058(5)
C17 .2185(7) .4135(12) .0216(5) .078(8)
C18 .3362(7) .2722(13) .0600(5) .085(9)
N1 .1985(7) .5153(13) .0315(5) .114(9)
N2 .3892(6) .2794(15) .0967(5) .122(10)
H6a .317 .495 .183 .122
H6b .234 .457 .171 .122
H6c .264 .601 .200 .122
H7a .158 .544 .238 .099
H7b .133 .420 .272 .099
H7c .162 .559 .306 .099
H8a .192 .369 .383 .091
H8b .239 .232 .397 .091
H8c .270 .369 .431 .091
H9a .377 .217 .421 .088
H9b .402 .151 .368 .088
H9c .444 .281 .403 .088
H10a .457 .308 .300 .098
H10b .406 .302 .233 .098
H10c .439 .444 .262 .098
H11a .456 .518 .434 .102
H11b .473 .487 .372 .102
H12a .635 .732 .458 .119
H12b .598 .620 .490 .119
H12c .620 .582 .431 .119
H13a .508 .921 .449 .231
H13b .427 .866 .422 .231
H13c .478 .807 .484 .231
H14a .551 .849 .341 .266
H14b .543 .696 .316 .266
H14c .472 .789 .306 .266

loop_
_geom_angle_atom_site_label_1
_geom_angle_atom_site_label_2
_geom_angle_atom_site_label_3
_geom_angle
_geom_angle_publ_flag
O1 W O2 106.3(4) no
O1 W O3 110.0(5) no
O1 W C11 96.2(4) no
O1 W Cp* 113.3(3) no
O2 W O3 43.8(3) no
O2 W C11 124.6(4) no
O2 W Cp* 108.2(3) no
O3 W C11 81.2(4) no
O3 W Cp* 134.1(3) no
C11 W Cp* 107.8(3) no
C11 Si C12 105.8(6) no
C11 Si C13 111.4(7) no
C11 Si C14 111.6(8) no
C12 Si C13 108.2(7) no
C12 Si C14 106.9(7) no
C13 Si C14 112.6(12) no
W O2 O3 66.8(4) no
W O3 O2 69.4(5) no
C2 C1 C5 107.3(8) no
C1 C2 C3 108.0(8) no
C2 C3 C4 106.7(7) no
C3 C4 C5 109.3(8) no
C1 C5 C4 108.6(8) no
C2 C1 C6 124.6(10) no
C5 C1 C6 128.1(10) no
C1 C2 C7 126.7(9) no
C3 C2 C7 125.1(9) no
C2 C3 C8 125.4(8) no
C4 C3 C8 127.8(9) no
C3 C4 C9 124.7(8) no
C5 C4 C9 125.5(8) no
C1 C5 C10 124.9(9) no
C4 C5 C10 126.3(9) no
W C11 Si 117.6(6) no
C15' C15 C17 116(3) no
C15' C15 C18 118(3) no
C16 C16' C17 118(3) no
C16' C16 C18 117(3) no
C17 C15 C18 127(2) no
C17 C16' C18' 125(2) no
C15 C17 N1 163(2) no
C15 C18 N2 164(2) no
C16' C17 N1 160(2) no
C16 C18 N2 160(2) no

loop_
_geom_bond_atom_site_label_1
_geom_bond_atom_site_label_2
_geom_bond_distance
_geom_bond_publ_flag
W O1 1.727(7) no
W O2 1.931(7) no
W O3 1.896(8) no
W C11 2.156(11) no
W C1 2.401(9) no
W C2 2.337(10) no
W C3 2.407(10) no
W C4 2.434(9) no
W C5 2.426(10) no
W Cp* 2.081(4) no
Si C11 1.849(11) no
Si C12 1.865(12) no
Si C13 1.84(2) no
Si C14 1.83(2) no
O2 O3 1.426(11) no
C1 C2 1.423(13) no
C2 C3 1.430(13) no
C3 C4 1.399(11) no
C4 C5 1.399(11) no
C5 C1 1.401(13) no
C1 C6 1.467(14) no
C2 C7 1.487(13) no
C3 C8 1.501(12) no
C4 C9 1.517(13) no
C5 C10 1.487(13) no
C15 C15' 1.32(4) no
C16 C16' 1.22(4) no
C15 C17 1.45(3) no
C15 C18 1.44(3) no
C16' C17 1.47(3) no
C16 C18 1.49(3) no
C17 N1 1.122(14) no
C18 N2 1.128(13) no
